data_2017886
loop_
_publ_author_name
'Gutierrez, Julio'
'Eisenberg, Rodney'
'Herrensmith, Gabrielle'
'Tobin, Thomas'
'Li, Tonglei'
'Long, Sihui'

_publ_section_title
;
 Polymorphism in
 2-(4-hydroxy-2,6-dimethylanilino)-5,6-dihydro-4<i>H</i>-1,3-thiazin-3-ium
 chloride
;
_journal_coeditor_code FG3203
_journal_issue 12
_journal_name_full 'Acta Crystallographica Section C'
_journal_page_first o593
_journal_page_last o595
_journal_paper_doi 10.1107/S0108270110045099
_journal_volume 66
_journal_year 2010
_chemical_formula_iupac 'C12 H17 N2 O S + , Cl -'
_chemical_formula_moiety 'C12 H17 N2 O S +, Cl -'
_chemical_formula_sum 'C12 H17 Cl N2 O S'
_chemical_formula_weight 272.79
_chemical_name_systematic
;
2-(4-hydroxy-2,6-dimethylanilino)-5,6-dihydro-4<i>H</i>-1,3-thiazin-3-ium
chloride
;
_space_group_IT_number 14
_space_group_name_Hall '-P 2ybc'
_symmetry_cell_setting monoclinic
_symmetry_space_group_name_Hall '-P 2ybc'
_symmetry_space_group_name_H-M 'P 1 21/c 1'
_atom_sites_solution_hydrogens geom
_atom_sites_solution_primary direct
_atom_sites_solution_secondary difmap
_audit_creation_method SHELXL97
_cell_angle_alpha 90.00
_cell_angle_beta 99.0242(10)
_cell_angle_gamma 90.00
_cell_formula_units_Z 4
_cell_length_a 11.8877(2)
_cell_length_b 9.2120(2)
_cell_length_c 12.6673(3)
_cell_measurement_reflns_used 3332
_cell_measurement_temperature 90(2)
_cell_measurement_theta_max 27.5
_cell_measurement_theta_min 1.0
_cell_volume 1370.02(5)
_computing_cell_refinement 'DENZO-SMN (Otwinowski & Minor, 1997)'
_computing_data_collection 'COLLECT (Nonius, 2002)'
_computing_data_reduction 'DENZO-SMN (Otwinowski & Minor, 1997)'
_computing_molecular_graphics 'XP in SHELXTL (Sheldrick, 2008)'
_computing_publication_material 'SHELXL97 (Sheldrick, 2008) and local procedures'
_computing_structure_refinement 'SHELXL97 (Sheldrick, 2008)'
_computing_structure_solution 'SHELXS97 (Sheldrick, 2008)'
_diffrn_ambient_temperature 90(2)
_diffrn_detector_area_resol_mean 18
_diffrn_measured_fraction_theta_full 1.000
_diffrn_measured_fraction_theta_max 1.000
_diffrn_measurement_device_type 'Nonius KappaCCD area-detector'
_diffrn_measurement_method '\w scans at fixed \c = 55\%'
_diffrn_radiation_monochromator graphite
_diffrn_radiation_source 'fine-focus sealed tube'
_diffrn_radiation_type MoK\a
_diffrn_radiation_wavelength 0.71073
_diffrn_reflns_av_R_equivalents 0.0307
_diffrn_reflns_av_sigmaI/netI 0.0430
_diffrn_reflns_limit_h_max 15
_diffrn_reflns_limit_h_min -15
_diffrn_reflns_limit_k_max 11
_diffrn_reflns_limit_k_min -11
_diffrn_reflns_limit_l_max 16
_diffrn_reflns_limit_l_min -16
_diffrn_reflns_number 6046
_diffrn_reflns_theta_full 27.48
_diffrn_reflns_theta_max 27.48
_diffrn_reflns_theta_min 1.73
_exptl_absorpt_coefficient_mu 0.418
_exptl_absorpt_correction_T_max 0.9594
_exptl_absorpt_correction_T_min 0.8184
_exptl_absorpt_correction_type multi-scan
_exptl_absorpt_process_details '(SCALEPACK; Otwinowski & Minor, 1997)'
_exptl_crystal_colour colourless
_exptl_crystal_density_diffrn 1.323
_exptl_crystal_density_method 'not measured'
_exptl_crystal_description rod
_exptl_crystal_F_000 576
_exptl_crystal_size_max 0.50
_exptl_crystal_size_mid 0.20
_exptl_crystal_size_min 0.10
_refine_diff_density_max 0.496
_refine_diff_density_min -0.311
_refine_ls_extinction_method none
_refine_ls_goodness_of_fit_ref 1.096
_refine_ls_hydrogen_treatment constr
_refine_ls_matrix_type full
_refine_ls_number_parameters 157
_refine_ls_number_reflns 3141
_refine_ls_number_restraints 0
_refine_ls_restrained_S_all 1.096
_refine_ls_R_factor_all 0.0620
_refine_ls_R_factor_gt 0.0419
_refine_ls_shift/su_max 0.001
_refine_ls_shift/su_mean 0.000
_refine_ls_structure_factor_coef Fsqd
_refine_ls_weighting_details 'calc w = 1/[\s^2^(Fo^2^)+(0.0534P)^2^+0.5868P] where P=(Fo^2^+2Fc^2^)/3'
_refine_ls_weighting_scheme calc
_refine_ls_wR_factor_gt 0.1017
_refine_ls_wR_factor_ref 0.1117
_reflns_number_gt 2389
_reflns_number_total 3141
_reflns_threshold_expression I>2\s(I)
_cod_data_source_file fg3203.cif
_cod_data_source_block II
_cod_original_sg_symbol_H-M 'P 21/c'
_cod_database_code 2017886
_cod_database_fobs_code 2017886

loop_
_symmetry_equiv_pos_as_xyz
'x, y, z'
'-x, y+1/2, -z+1/2'
'-x, -y, -z'
'x, -y-1/2, z-1/2'

loop_
_atom_site_type_symbol
_atom_site_label
_atom_site_fract_x
_atom_site_fract_y
_atom_site_fract_z
_atom_site_U_iso_or_equiv
_atom_site_adp_type
_atom_site_calc_flag
_atom_site_refinement_flags
_atom_site_occupancy
_atom_site_disorder_assembly
_atom_site_disorder_group
S S1 0.26830(4) 0.87420(5) 0.70402(4) 0.01887(15) Uani d . 1 . .
O O4 -0.19758(11) 0.58513(17) 0.64205(11) 0.0213(3) Uani d . 1 . .
H H4 -0.2399 0.6219 0.5919 0.032 Uiso calc R 1 . .
N N2 0.25741(14) 0.63610(17) 0.59182(13) 0.0177(4) Uani d . 1 . .
H H2 0.2845 0.5673 0.5574 0.021 Uiso calc R 1 . .
N N3 0.43335(13) 0.74466(18) 0.61184(13) 0.0166(4) Uani d . 1 . .
H H3 0.4541 0.6768 0.5724 0.020 Uiso calc R 1 . .
C C2 0.32677(17) 0.7434(2) 0.62978(15) 0.0160(4) Uani d . 1 . .
C C4 0.51844(17) 0.8530(2) 0.65420(17) 0.0177(4) Uani d . 1 . .
H H4A 0.5797 0.8531 0.6118 0.021 Uiso calc R 1 . .
H H4B 0.5505 0.8280 0.7271 0.021 Uiso calc R 1 . .
C C5 0.46578(17) 1.0029(2) 0.65208(17) 0.0194(4) Uani d . 1 . .
H H5A 0.4280 1.0246 0.5803 0.023 Uiso calc R 1 . .
H H5B 0.5252 1.0746 0.6717 0.023 Uiso calc R 1 . .
C C6 0.38039(17) 1.0115(2) 0.72899(17) 0.0213(5) Uani d . 1 . .
H H6A 0.3456 1.1070 0.7236 0.026 Uiso calc R 1 . .
H H6B 0.4203 1.0001 0.8014 0.026 Uiso calc R 1 . .
C C11 0.13924(16) 0.6285(2) 0.60511(16) 0.0153(4) Uani d . 1 . .
C C12 0.05724(17) 0.7029(2) 0.53393(15) 0.0170(4) Uani d . 1 . .
C C13 -0.05634(17) 0.6893(2) 0.54664(15) 0.0172(4) Uani d . 1 . .
H H13 -0.1123 0.7388 0.5009 0.021 Uiso calc R 1 . .
C C14 -0.08699(16) 0.6022(2) 0.62725(15) 0.0162(4) Uani d . 1 . .
C C15 -0.00477(17) 0.5284(2) 0.69634(15) 0.0172(4) Uani d . 1 . .
H H15 -0.0263 0.4704 0.7498 0.021 Uiso calc R 1 . .
C C16 0.10955(17) 0.5402(2) 0.68661(15) 0.0164(4) Uani d . 1 . .
C C17 0.09010(19) 0.7947(3) 0.44518(17) 0.0247(5) Uani d . 1 . .
H H17A 0.0230 0.8204 0.3963 0.037 Uiso calc R 1 . .
H H17B 0.1408 0.7408 0.4079 0.037 Uiso calc R 1 . .
H H17C 0.1274 0.8813 0.4747 0.037 Uiso calc R 1 . .
C C18 0.19913(17) 0.4591(2) 0.76046(17) 0.0219(5) Uani d . 1 . .
H H18A 0.1637 0.4040 0.8106 0.033 Uiso calc R 1 . .
H H18B 0.2521 0.5268 0.7984 0.033 Uiso calc R 1 . .
H H18C 0.2389 0.3945 0.7196 0.033 Uiso calc R 1 . .
Cl Cl1 0.38915(4) 0.35624(5) 0.54403(4) 0.01989(15) Uani d . 1 . .

loop_
_atom_site_aniso_label
_atom_site_aniso_U_11
_atom_site_aniso_U_22
_atom_site_aniso_U_33
_atom_site_aniso_U_12
_atom_site_aniso_U_13
_atom_site_aniso_U_23
S1 0.0162(3) 0.0169(3) 0.0252(3) -0.00198(19) 0.0083(2) -0.0064(2)
O4 0.0135(7) 0.0278(8) 0.0228(8) -0.0018(6) 0.0031(6) 0.0059(6)
N2 0.0170(9) 0.0164(9) 0.0213(9) -0.0009(7) 0.0076(7) -0.0061(7)
N3 0.0146(9) 0.0152(8) 0.0213(9) -0.0007(7) 0.0066(7) -0.0045(7)
C2 0.0178(10) 0.0152(10) 0.0155(10) 0.0001(8) 0.0045(8) 0.0009(8)
C4 0.0144(10) 0.0185(10) 0.0206(10) -0.0008(8) 0.0044(8) -0.0017(8)
C5 0.0190(10) 0.0147(10) 0.0259(11) -0.0024(8) 0.0074(9) -0.0002(8)
C6 0.0180(10) 0.0163(10) 0.0302(12) -0.0034(8) 0.0058(9) -0.0069(9)
C11 0.0147(10) 0.0138(10) 0.0182(10) -0.0021(7) 0.0052(8) -0.0040(8)
C12 0.0215(10) 0.0141(10) 0.0157(10) -0.0039(8) 0.0043(8) -0.0034(8)
C13 0.0181(10) 0.0172(10) 0.0159(10) 0.0017(8) 0.0009(8) 0.0000(8)
C14 0.0149(10) 0.0188(10) 0.0151(9) -0.0028(8) 0.0030(8) -0.0043(8)
C15 0.0200(10) 0.0169(10) 0.0154(9) -0.0034(8) 0.0046(8) -0.0016(8)
C16 0.0179(10) 0.0139(10) 0.0174(10) -0.0014(8) 0.0024(8) -0.0042(8)
C17 0.0257(12) 0.0243(12) 0.0246(11) -0.0042(9) 0.0052(9) 0.0042(9)
C18 0.0192(11) 0.0243(12) 0.0222(11) 0.0017(9) 0.0034(8) 0.0023(9)
Cl1 0.0199(3) 0.0203(3) 0.0197(3) 0.00485(19) 0.0041(2) -0.00182(19)

loop_
_atom_type_symbol
_atom_type_description
_atom_type_scat_dispersion_real
_atom_type_scat_dispersion_imag
_atom_type_scat_source
C C 0.0033 0.0016 'International Tables Vol C Tables 4.2.6.8 and 6.1.1.4'
H H 0.0000 0.0000 'International Tables Vol C Tables 4.2.6.8 and 6.1.1.4'
Cl Cl 0.1484 0.1585 'International Tables Vol C Tables 4.2.6.8 and 6.1.1.4'
N N 0.0061 0.0033 'International Tables Vol C Tables 4.2.6.8 and 6.1.1.4'
O O 0.0106 0.0060 'International Tables Vol C Tables 4.2.6.8 and 6.1.1.4'
S S 0.1246 0.1234 'International Tables Vol C Tables 4.2.6.8 and 6.1.1.4'

loop_
_geom_angle_atom_site_label_1
_geom_angle_atom_site_label_2
_geom_angle_atom_site_label_3
_geom_angle_site_symmetry_1
_geom_angle_site_symmetry_3
_geom_angle
_geom_angle_publ_flag
C2 S1 C6 . . 103.33(10) ?
C14 O4 H4 . . 109.5 ?
C2 N2 C11 . . 123.66(16) ?
C2 N2 H2 . . 118.2 ?
C11 N2 H2 . . 118.2 ?
C2 N3 C4 . . 124.70(16) ?
C2 N3 H3 . . 117.6 ?
C4 N3 H3 . . 117.6 ?
N3 C2 N2 . . 120.09(17) ?
N3 C2 S1 . . 124.21(15) ?
N2 C2 S1 . . 115.69(15) ?
N3 C4 C5 . . 110.84(16) ?
N3 C4 H4A . . 109.5 ?
C5 C4 H4A . . 109.5 ?
N3 C4 H4B . . 109.5 ?
C5 C4 H4B . . 109.5 ?
H4A C4 H4B . . 108.1 ?
C4 C5 C6 . . 110.68(17) ?
C4 C5 H5A . . 109.5 ?
C6 C5 H5A . . 109.5 ?
C4 C5 H5B . . 109.5 ?
C6 C5 H5B . . 109.5 ?
H5A C5 H5B . . 108.1 ?
C5 C6 S1 . . 113.33(14) ?
C5 C6 H6A . . 108.9 ?
S1 C6 H6A . . 108.9 ?
C5 C6 H6B . . 108.9 ?
S1 C6 H6B . . 108.9 ?
H6A C6 H6B . . 107.7 ?
C12 C11 C16 . . 121.89(18) ?
C12 C11 N2 . . 119.61(17) ?
C16 C11 N2 . . 118.43(17) ?
C13 C12 C11 . . 118.20(18) ?
C13 C12 C17 . . 120.48(18) ?
C11 C12 C17 . . 121.32(18) ?
C12 C13 C14 . . 120.51(18) ?
C12 C13 H13 . . 119.7 ?
C14 C13 H13 . . 119.7 ?
O4 C14 C15 . . 117.15(17) ?
O4 C14 C13 . . 122.38(18) ?
C15 C14 C13 . . 120.47(18) ?
C14 C15 C16 . . 120.66(18) ?
C14 C15 H15 . . 119.7 ?
C16 C15 H15 . . 119.7 ?
C15 C16 C11 . . 118.26(18) ?
C15 C16 C18 . . 120.96(18) ?
C11 C16 C18 . . 120.77(18) ?
C12 C17 H17A . . 109.5 ?
C12 C17 H17B . . 109.5 ?
H17A C17 H17B . . 109.5 ?
C12 C17 H17C . . 109.5 ?
H17A C17 H17C . . 109.5 ?
H17B C17 H17C . . 109.5 ?
C16 C18 H18A . . 109.5 ?
C16 C18 H18B . . 109.5 ?
H18A C18 H18B . . 109.5 ?
C16 C18 H18C . . 109.5 ?
H18A C18 H18C . . 109.5 ?
H18B C18 H18C . . 109.5 ?

loop_
_geom_bond_atom_site_label_1
_geom_bond_atom_site_label_2
_geom_bond_site_symmetry_2
_geom_bond_distance
_geom_bond_publ_flag
S1 C2 . 1.739(2) ?
S1 C6 . 1.828(2) ?
O4 C14 . 1.366(2) ?
O4 H4 . 0.8200 ?
N2 C2 . 1.328(2) ?
N2 C11 . 1.443(2) ?
N2 H2 . 0.8600 ?
N3 C2 . 1.322(2) ?
N3 C4 . 1.462(2) ?
N3 H3 . 0.8600 ?
C4 C5 . 1.514(3) ?
C4 H4A . 0.9700 ?
C4 H4B . 0.9700 ?
C5 C6 . 1.515(3) ?
C5 H5A . 0.9700 ?
C5 H5B . 0.9700 ?
C6 H6A . 0.9700 ?
C6 H6B . 0.9700 ?
C11 C12 . 1.399(3) ?
C11 C16 . 1.403(3) ?
C12 C13 . 1.390(3) ?
C12 C17 . 1.506(3) ?
C13 C14 . 1.392(3) ?
C13 H13 . 0.9300 ?
C14 C15 . 1.384(3) ?
C15 C16 . 1.388(3) ?
C15 H15 . 0.9300 ?
C16 C18 . 1.502(3) ?
C17 H17A . 0.9600 ?
C17 H17B . 0.9600 ?
C17 H17C . 0.9600 ?
C18 H18A . 0.9600 ?
C18 H18B . 0.9600 ?
C18 H18C . 0.9600 ?

loop_
_geom_hbond_atom_site_label_D
_geom_hbond_atom_site_label_H
_geom_hbond_atom_site_label_A
_geom_hbond_site_symmetry_A
_geom_hbond_distance_DH
_geom_hbond_distance_HA
_geom_hbond_distance_DA
_geom_hbond_angle_DHA
N2 H2 Cl1 . 0.86 2.33 3.1245(17) 154
N3 H3 Cl1 3_666 0.86 2.57 3.2437(17) 136
O4 H4 Cl1 3_566 0.82 2.28 3.0579(14) 159

loop_
_geom_torsion_atom_site_label_1
_geom_torsion_atom_site_label_2
_geom_torsion_atom_site_label_3
_geom_torsion_atom_site_label_4
_geom_torsion_site_symmetry_1
_geom_torsion_site_symmetry_2
_geom_torsion_site_symmetry_3
_geom_torsion_site_symmetry_4
_geom_torsion
_geom_torsion_publ_flag
C4 N3 C2 N2 . . . . -176.75(17) ?
C4 N3 C2 S1 . . . . 2.0(3) ?
C11 N2 C2 N3 . . . . -178.18(17) ?
C11 N2 C2 S1 . . . . 3.0(2) ?
C6 S1 C2 N3 . . . . 7.4(2) ?
C6 S1 C2 N2 . . . . -173.80(15) ?
C2 N3 C4 C5 . . . . -39.1(3) ?
N3 C4 C5 C6 . . . . 66.5(2) ?
C4 C5 C6 S1 . . . . -56.1(2) ?
C2 S1 C6 C5 . . . . 19.88(18) ?
C2 N2 C11 C12 . . . . 84.1(2) ?
C2 N2 C11 C16 . . . . -99.1(2) ?
C16 C11 C12 C13 . . . . 1.0(3) ?
N2 C11 C12 C13 . . . . 177.78(17) ?
C16 C11 C12 C17 . . . . -178.56(18) ?
N2 C11 C12 C17 . . . . -1.8(3) ?
C11 C12 C13 C14 . . . . -0.9(3) ?
C17 C12 C13 C14 . . . . 178.68(18) ?
C12 C13 C14 O4 . . . . -179.57(18) ?
C12 C13 C14 C15 . . . . 0.4(3) ?
O4 C14 C15 C16 . . . . -179.95(17) ?
C13 C14 C15 C16 . . . . 0.1(3) ?
C14 C15 C16 C11 . . . . 0.0(3) ?
C14 C15 C16 C18 . . . . -179.26(18) ?
C12 C11 C16 C15 . . . . -0.6(3) ?
N2 C11 C16 C15 . . . . -177.36(16) ?
C12 C11 C16 C18 . . . . 178.68(18) ?
N2 C11 C16 C18 . . . . 1.9(3) ?

loop_
_cod_related_entry_id
_cod_related_entry_database
_cod_related_entry_code
1 ChemSpider 30654270
